data_7020057
loop_
_publ_author_name
'Arii, Hidekazu'
'Matsuo, Mizuho'
'Nakadate, Fumiya'
'Mochida, Kunio'
'Kawashima, Takayuki'

_publ_section_title
;
 Coordination of a chiral tin(ii) cation bearing a bis(oxazoline) ligand
 with tetrahydrofuran derivatives.
;
_journal_issue 36
_journal_name_full 'Dalton transactions (Cambridge, England : 2003)'
_journal_page_first 11195
_journal_page_last 11200
_journal_paper_doi 10.1039/c2dt31187a
_journal_volume 41
_journal_year 2012
_chemical_formula_sum 'C24 H27 F6 N2 O3 Sb Sn'
_chemical_formula_weight 745.92
_chemical_name_systematic
;
?
;
_space_group_IT_number 92
_symmetry_cell_setting tetragonal
_symmetry_space_group_name_Hall 'P 4abw 2nw'
_symmetry_space_group_name_H-M 'P 41 21 2'
_atom_sites_solution_hydrogens geom
_atom_sites_solution_primary direct
_atom_sites_solution_secondary difmap
_audit_creation_method SHELXL-97
_cell_angle_alpha 90.00
_cell_angle_beta 90.00
_cell_angle_gamma 90.00
_cell_formula_units_Z 8
_cell_length_a 15.1820(14)
_cell_length_b 15.1820(14)
_cell_length_c 23.151(2)
_cell_measurement_reflns_used 9936
_cell_measurement_temperature 123
_cell_measurement_theta_max 27.52
_cell_measurement_theta_min 2.59
_cell_volume 5336.1(8)
_computing_cell_refinement 'APEX2 (Bruker AXS, 2006)'
_computing_data_collection 'APEX2 (Bruker AXS, 2006)'
_computing_data_reduction 'SAINT (Bruker AXS, 2004)'
_computing_molecular_graphics 'XSHEL (Bruker AXS,2002)'
_computing_publication_material 'XCIF (Bruker AXS, 2001)'
_computing_structure_refinement 'SHELXL-97 (Sheldrick, 1997)'
_computing_structure_solution 'SHELXS-97 (Sheldrick, 1997)'
_diffrn_ambient_temperature 123
_diffrn_detector_area_resol_mean 8.333
_diffrn_measured_fraction_theta_full 0.999
_diffrn_measured_fraction_theta_max 0.999
_diffrn_measurement_device_type 'Bruker APEXII CCD area detector'
_diffrn_measurement_method 'phi and omega scans'
_diffrn_radiation_monochromator 'Bruker Helios multilayer confocal mirror'
_diffrn_radiation_source 'Bruker TXS fine-focus rotating anode'
_diffrn_radiation_type MoK\a
_diffrn_radiation_wavelength 0.71073
_diffrn_reflns_av_R_equivalents 0.0366
_diffrn_reflns_av_sigmaI/netI 0.0179
_diffrn_reflns_limit_h_max 19
_diffrn_reflns_limit_h_min -19
_diffrn_reflns_limit_k_max 19
_diffrn_reflns_limit_k_min -19
_diffrn_reflns_limit_l_max 30
_diffrn_reflns_limit_l_min -30
_diffrn_reflns_number 59287
_diffrn_reflns_theta_full 27.52
_diffrn_reflns_theta_max 27.52
_diffrn_reflns_theta_min 1.60
_exptl_absorpt_coefficient_mu 2.019
_exptl_absorpt_correction_T_max 0.7516
_exptl_absorpt_correction_T_min 0.6882
_exptl_absorpt_correction_type empirical
_exptl_absorpt_process_details
;
SADABS Sheldrick 1996
;
_exptl_crystal_colour colorless
_exptl_crystal_density_diffrn 1.857
_exptl_crystal_density_method 'not measured'
_exptl_crystal_description block
_exptl_crystal_F_000 2912
_exptl_crystal_size_max 0.20
_exptl_crystal_size_mid 0.15
_exptl_crystal_size_min 0.15
_refine_diff_density_max 1.163
_refine_diff_density_min -1.400
_refine_diff_density_rms 0.149
_refine_ls_abs_structure_details 'Flack H D (1983), Acta Cryst. A39, 876-881'
_refine_ls_abs_structure_Flack 0.03(5)
_refine_ls_extinction_method none
_refine_ls_goodness_of_fit_ref 1.074
_refine_ls_hydrogen_treatment constr
_refine_ls_matrix_type full
_refine_ls_number_parameters 337
_refine_ls_number_reflns 6137
_refine_ls_number_restraints 66
_refine_ls_restrained_S_all 1.079
_refine_ls_R_factor_all 0.0587
_refine_ls_R_factor_gt 0.0583
_refine_ls_shift/su_max 0.001
_refine_ls_shift/su_mean 0.000
_refine_ls_structure_factor_coef Fsqd
_refine_ls_weighting_details 'calc w=1/[?^2^(Fo^2^)+(0.0200P)^2^+70.0000P] where P=(Fo^2^+2Fc^2^)/3'
_refine_ls_weighting_scheme calc
_refine_ls_wR_factor_gt 0.1342
_refine_ls_wR_factor_ref 0.1344
_reflns_number_gt 6071
_reflns_number_total 6137
_reflns_threshold_expression >2sigma(I)
_cod_data_source_file c2dt31187a.txt
_cod_data_source_block compound2
_cod_depositor_comments
;
The following automatic conversions were performed:

'_symmetry_cell_setting' value 'Tetragonal' changed to 'tetragonal'
according to /home/saulius/struct/CIF-dictionaries/cif_core.dic
dictionary named 'cif_core.dic' version 2.4.1 from 2010-06-29.

Automatic conversion script
Id: cif_fix_values 1891 2012-01-12 08:04:46Z andrius 
;
_cod_original_sg_symbol_H-M 'P4(1)2(1)2 '
_cod_database_code 7020057

loop_
_symmetry_equiv_pos_as_xyz
'x, y, z'
'-x, -y, z+1/2'
'-y+1/2, x+1/2, z+1/4'
'y+1/2, -x+1/2, z+3/4'
'-x+1/2, y+1/2, -z+1/4'
'x+1/2, -y+1/2, -z+3/4'
'y, x, -z'
'-y, -x, -z+1/2'

loop_
_atom_site_label
_atom_site_type_symbol
_atom_site_fract_x
_atom_site_fract_y
_atom_site_fract_z
_atom_site_U_iso_or_equiv
_atom_site_adp_type
_atom_site_occupancy
_atom_site_symmetry_multiplicity
_atom_site_calc_flag
_atom_site_refinement_flags
Sn1 Sn 0.66738(5) 0.24199(4) 0.09527(3) 0.04208(18) Uani 1 1 d .
O1 O 0.7340(5) 0.5059(4) 0.1508(3) 0.0417(16) Uani 1 1 d .
O2 O 0.4492(5) 0.3883(4) 0.1682(3) 0.0411(16) Uani 1 1 d .
O3 O 0.6059(5) 0.2999(5) 0.0122(3) 0.0487(17) Uani 1 1 d U
N1 N 0.7186(5) 0.3667(5) 0.1185(3) 0.0334(16) Uani 1 1 d .
H1 H 0.7073 0.3877 0.0815 0.040 Uiso 1 1 calc R
N2 N 0.5529(6) 0.2928(5) 0.1369(4) 0.0364(18) Uani 1 1 d .
C1 C 0.5924(7) 0.4477(6) 0.1595(4) 0.037(2) Uani 1 1 d .
C2 C 0.5593(7) 0.5352(6) 0.1815(4) 0.041(2) Uani 1 1 d .
H2A H 0.5941 0.5532 0.2151 0.061 Uiso 1 1 calc R
H2B H 0.4973 0.5298 0.1925 0.061 Uiso 1 1 calc R
H2C H 0.5652 0.5796 0.1510 0.061 Uiso 1 1 calc R
C3 C 0.6779(7) 0.4373(5) 0.1414(4) 0.036(2) Uani 1 1 d .
C4 C 0.8149(6) 0.3865(5) 0.1112(5) 0.038(2) Uani 1 1 d .
H4 H 0.8478 0.3606 0.1445 0.046 Uiso 1 1 calc R
C5 C 0.8134(7) 0.4863(6) 0.1181(5) 0.044(3) Uani 1 1 d .
H5A H 0.8663 0.5068 0.1392 0.052 Uiso 1 1 calc R
H5B H 0.8117 0.5155 0.0799 0.052 Uiso 1 1 calc R
C6 C 0.8541(6) 0.3502(6) 0.0551(5) 0.045(2) Uani 1 1 d U
C7 C 0.9178(7) 0.2861(6) 0.0576(6) 0.051(2) Uani 1 1 d U
H7 H 0.9378 0.2638 0.0936 0.061 Uiso 1 1 calc R
C8 C 0.9524(8) 0.2547(7) 0.0056(7) 0.061(3) Uani 1 1 d U
H8 H 0.9985 0.2124 0.0056 0.073 Uiso 1 1 calc R
C9 C 0.9185(8) 0.2861(7) -0.0459(7) 0.062(3) Uani 1 1 d U
H9 H 0.9429 0.2650 -0.0811 0.075 Uiso 1 1 calc R
C10 C 0.8540(7) 0.3440(8) -0.0485(6) 0.057(2) Uani 1 1 d U
H10 H 0.8321 0.3632 -0.0848 0.068 Uiso 1 1 calc R
C11 C 0.8179(6) 0.3769(7) 0.0029(5) 0.046(2) Uani 1 1 d U
H11 H 0.7696 0.4167 0.0021 0.055 Uiso 1 1 calc R
C12 C 0.5354(7) 0.3757(5) 0.1544(4) 0.0352(19) Uani 1 1 d .
C13 C 0.4706(7) 0.2427(7) 0.1360(4) 0.040(2) Uani 1 1 d .
H13 H 0.4505 0.2362 0.0951 0.047 Uiso 1 1 calc R
C14 C 0.4056(7) 0.3033(6) 0.1683(5) 0.049(3) Uani 1 1 d .
H14A H 0.3483 0.3064 0.1480 0.058 Uiso 1 1 calc R
H14B H 0.3956 0.2823 0.2083 0.058 Uiso 1 1 calc R
C15 C 0.4774(6) 0.1524(5) 0.1632(4) 0.0297(17) Uani 1 1 d .
C16 C 0.4415(6) 0.0789(6) 0.1366(4) 0.036(2) Uani 1 1 d .
H16 H 0.4158 0.0835 0.0994 0.043 Uiso 1 1 calc R
C17 C 0.4437(6) -0.0022(6) 0.1654(6) 0.048(3) Uani 1 1 d .
H17 H 0.4181 -0.0526 0.1478 0.058 Uiso 1 1 calc R
C18 C 0.4817(6) -0.0098(6) 0.2180(5) 0.041(2) Uani 1 1 d .
H18 H 0.4815 -0.0650 0.2373 0.049 Uiso 1 1 calc R
C19 C 0.5207(7) 0.0620(6) 0.2438(4) 0.042(2) Uani 1 1 d .
H19 H 0.5491 0.0556 0.2801 0.050 Uiso 1 1 calc R
C20 C 0.5185(6) 0.1437(6) 0.2168(4) 0.0341(19) Uani 1 1 d .
H20 H 0.5449 0.1934 0.2348 0.041 Uiso 1 1 calc R
C21 C 0.6186(9) 0.2573(11) -0.0431(5) 0.071(3) Uani 1 1 d U
H21A H 0.6813 0.2601 -0.0548 0.085 Uiso 1 1 calc R
H21B H 0.6006 0.1947 -0.0411 0.085 Uiso 1 1 calc R
C22 C 0.5672(11) 0.3021(11) -0.0811(6) 0.085(3) Uani 1 1 d U
H22A H 0.5085 0.2742 -0.0838 0.102 Uiso 1 1 calc R
H22B H 0.5945 0.3015 -0.1199 0.102 Uiso 1 1 calc R
C23 C 0.5584(10) 0.3972(10) -0.0593(5) 0.071(3) Uani 1 1 d U
H23A H 0.6095 0.4336 -0.0709 0.086 Uiso 1 1 calc R
H23B H 0.5035 0.4251 -0.0734 0.086 Uiso 1 1 calc R
C24 C 0.5559(8) 0.3829(8) 0.0057(5) 0.051(2) Uani 1 1 d U
H24A H 0.5848 0.4319 0.0265 0.061 Uiso 1 1 calc R
H24B H 0.4947 0.3765 0.0198 0.061 Uiso 1 1 calc R
F1 F 0.5953(5) 0.7463(6) 0.0379(4) 0.078(2) Uani 1 1 d .
F2 F 0.6411(6) 0.5771(6) 0.0476(3) 0.084(3) Uani 1 1 d .
F3 F 0.7614(5) 0.7019(5) 0.0486(5) 0.102(3) Uani 1 1 d .
F4 F 0.3327(6) 0.3327(6) 0.0000 0.177(10) Uani 1 2 d S
F5 F 0.3232(9) 0.1703(7) 0.0302(8) 0.207(9) Uani 1 1 d .
F6 F 0.2114(16) 0.2806(13) 0.0695(6) 0.261(11) Uani 1 1 d .
F7 F 0.1597(5) 0.1597(5) 0.0000 0.113(5) Uani 1 2 d S
Sb1 Sb 0.66980(4) 0.66980(4) 0.0000 0.02907(17) Uani 1 2 d S
Sb2 Sb 0.24808(5) 0.24808(5) 0.0000 0.0404(2) Uani 1 2 d S

loop_
_atom_site_aniso_label
_atom_site_aniso_U_11
_atom_site_aniso_U_22
_atom_site_aniso_U_33
_atom_site_aniso_U_23
_atom_site_aniso_U_13
_atom_site_aniso_U_12
Sn1 0.0424(4) 0.0163(3) 0.0675(4) -0.0021(3) 0.0211(3) -0.0045(3)
O1 0.054(4) 0.027(3) 0.045(4) -0.006(3) -0.018(3) -0.001(3)
O2 0.053(4) 0.023(3) 0.047(4) 0.003(3) 0.016(3) 0.013(3)
O3 0.037(3) 0.063(4) 0.047(4) -0.025(3) 0.006(3) -0.001(3)
N1 0.036(4) 0.028(4) 0.036(4) 0.003(3) 0.002(3) -0.003(3)
N2 0.044(5) 0.020(3) 0.045(5) 0.001(3) 0.011(4) 0.001(3)
C1 0.059(6) 0.031(4) 0.022(4) 0.003(3) 0.003(4) 0.006(4)
C2 0.062(7) 0.029(5) 0.031(4) -0.001(4) 0.010(4) 0.001(4)
C3 0.064(6) 0.019(4) 0.025(4) 0.007(3) 0.002(4) 0.003(4)
C4 0.031(5) 0.018(4) 0.066(6) 0.015(4) -0.023(4) -0.004(3)
C5 0.043(6) 0.029(4) 0.059(6) 0.010(4) -0.030(5) -0.014(4)
C6 0.032(4) 0.031(4) 0.071(5) -0.003(4) 0.001(4) -0.015(3)
C7 0.035(4) 0.028(4) 0.090(6) 0.002(4) 0.008(5) -0.008(4)
C8 0.050(5) 0.027(4) 0.106(7) -0.001(5) 0.027(5) -0.010(4)
C9 0.056(5) 0.038(5) 0.093(6) -0.013(5) 0.031(5) -0.029(4)
C10 0.033(4) 0.058(5) 0.080(6) 0.001(5) 0.000(4) -0.025(4)
C11 0.027(4) 0.042(4) 0.068(5) 0.000(4) -0.001(4) -0.011(3)
C12 0.055(6) 0.015(4) 0.036(4) 0.003(3) 0.014(4) 0.006(3)
C13 0.045(5) 0.031(5) 0.042(5) 0.004(4) 0.017(4) 0.000(4)
C14 0.048(6) 0.032(5) 0.066(7) 0.005(5) 0.032(5) 0.006(4)
C15 0.035(4) 0.020(4) 0.034(4) -0.005(3) 0.002(3) -0.004(3)
C16 0.028(4) 0.039(5) 0.040(5) -0.013(4) -0.013(4) 0.012(4)
C17 0.034(5) 0.023(4) 0.088(9) -0.011(5) -0.007(5) -0.001(4)
C18 0.038(5) 0.024(4) 0.060(6) 0.008(4) 0.003(5) 0.006(4)
C19 0.058(6) 0.038(5) 0.030(5) 0.006(4) 0.003(4) 0.007(4)
C20 0.039(5) 0.029(4) 0.034(4) -0.001(4) -0.006(4) -0.006(4)
C21 0.062(6) 0.092(7) 0.058(5) -0.037(5) -0.001(5) 0.015(5)
C22 0.083(7) 0.113(8) 0.060(6) -0.031(6) -0.005(5) 0.011(6)
C23 0.083(6) 0.087(7) 0.044(5) -0.009(5) 0.002(5) -0.015(6)
C24 0.050(5) 0.062(5) 0.041(5) -0.017(4) 0.000(4) -0.007(4)
F1 0.050(4) 0.080(5) 0.102(6) -0.036(5) 0.001(4) 0.017(4)
F2 0.087(6) 0.092(6) 0.073(5) 0.058(5) -0.004(4) -0.016(5)
F3 0.061(5) 0.082(6) 0.163(9) -0.045(6) -0.065(6) 0.006(4)
F4 0.061(5) 0.061(5) 0.41(3) 0.049(11) -0.049(11) -0.027(7)
F5 0.157(11) 0.071(6) 0.39(2) 0.060(11) -0.179(14) 0.007(8)
F6 0.42(3) 0.26(2) 0.098(9) -0.088(11) 0.099(14) -0.033(19)
F7 0.049(4) 0.049(4) 0.240(17) -0.004(7) 0.004(7) 0.000(5)
Sb1 0.0281(2) 0.0281(2) 0.0310(3) 0.0038(2) -0.0038(2) -0.0035(3)
Sb2 0.0417(3) 0.0417(3) 0.0379(4) 0.0072(3) -0.0072(3) 0.0038(4)

loop_
_atom_type_symbol
_atom_type_description
_atom_type_scat_dispersion_real
_atom_type_scat_dispersion_imag
_atom_type_scat_source
C C 0.0033 0.0016 'International Tables Vol C Tables 4.2.6.8 and 6.1.1.4'
H H 0.0000 0.0000 'International Tables Vol C Tables 4.2.6.8 and 6.1.1.4'
N N 0.0061 0.0033 'International Tables Vol C Tables 4.2.6.8 and 6.1.1.4'
O O 0.0106 0.0060 'International Tables Vol C Tables 4.2.6.8 and 6.1.1.4'
F F 0.0171 0.0103 'International Tables Vol C Tables 4.2.6.8 and 6.1.1.4'
Sn Sn -0.6537 1.4246 'International Tables Vol C Tables 4.2.6.8 and 6.1.1.4'
Sb Sb -0.5866 1.5461 'International Tables Vol C Tables 4.2.6.8 and 6.1.1.4'

loop_
_geom_angle_atom_site_label_1
_geom_angle_atom_site_label_2
_geom_angle_atom_site_label_3
_geom_angle
_geom_angle_site_symmetry_1
_geom_angle_site_symmetry_3
N1 Sn1 N2 82.0(3) . .
N1 Sn1 O3 91.1(3) . .
N2 Sn1 O3 84.8(3) . .
C3 O1 C5 106.2(7) . .
C12 O2 C14 108.3(7) . .
C21 O3 C24 111.1(9) . .
C21 O3 Sn1 120.8(7) . .
C24 O3 Sn1 128.0(6) . .
C3 N1 C4 109.3(8) . .
C3 N1 Sn1 130.1(7) . .
C4 N1 Sn1 120.5(5) . .
C3 N1 H1 90.3 . .
C4 N1 H1 90.3 . .
Sn1 N1 H1 90.3 . .
C12 N2 C13 108.7(8) . .
C12 N2 Sn1 129.4(7) . .
C13 N2 Sn1 120.1(6) . .
C3 C1 C12 118.0(8) . .
C3 C1 C2 121.2(9) . .
C12 C1 C2 120.7(9) . .
C1 C2 H2A 109.5 . .
C1 C2 H2B 109.5 . .
H2A C2 H2B 109.5 . .
C1 C2 H2C 109.5 . .
H2A C2 H2C 109.5 . .
H2B C2 H2C 109.5 . .
N1 C3 O1 112.6(9) . .
N1 C3 C1 130.2(9) . .
O1 C3 C1 117.0(8) . .
N1 C4 C5 99.9(7) . .
N1 C4 C6 113.7(7) . .
C5 C4 C6 117.0(8) . .
N1 C4 H4 108.6 . .
C5 C4 H4 108.6 . .
C6 C4 H4 108.6 . .
O1 C5 C4 105.7(8) . .
O1 C5 H5A 110.6 . .
C4 C5 H5A 110.6 . .
O1 C5 H5B 110.6 . .
C4 C5 H5B 110.6 . .
H5A C5 H5B 108.7 . .
C7 C6 C11 121.6(11) . .
C7 C6 C4 119.5(11) . .
C11 C6 C4 118.6(9) . .
C6 C7 C8 118.0(13) . .
C6 C7 H7 121.0 . .
C8 C7 H7 121.0 . .
C9 C8 C7 119.0(11) . .
C9 C8 H8 120.5 . .
C7 C8 H8 120.5 . .
C10 C9 C8 123.1(13) . .
C10 C9 H9 118.5 . .
C8 C9 H9 118.5 . .
C9 C10 C11 119.3(13) . .
C9 C10 H10 120.3 . .
C11 C10 H10 120.3 . .
C6 C11 C10 118.7(10) . .
C6 C11 H11 120.7 . .
C10 C11 H11 120.7 . .
N2 C12 O2 113.1(8) . .
N2 C12 C1 129.2(9) . .
O2 C12 C1 117.7(7) . .
N2 C13 C15 114.0(8) . .
N2 C13 C14 103.3(8) . .
C15 C13 C14 112.5(7) . .
N2 C13 H13 108.9 . .
C15 C13 H13 108.9 . .
C14 C13 H13 108.9 . .
O2 C14 C13 103.7(7) . .
O2 C14 H14A 111.0 . .
C13 C14 H14A 111.0 . .
O2 C14 H14B 111.0 . .
C13 C14 H14B 111.0 . .
H14A C14 H14B 109.0 . .
C16 C15 C20 119.6(8) . .
C16 C15 C13 121.2(8) . .
C20 C15 C13 119.1(8) . .
C15 C16 C17 119.2(9) . .
C15 C16 H16 120.4 . .
C17 C16 H16 120.4 . .
C18 C17 C16 120.8(9) . .
C18 C17 H17 119.6 . .
C16 C17 H17 119.6 . .
C17 C18 C19 120.5(9) . .
C17 C18 H18 119.8 . .
C19 C18 H18 119.8 . .
C18 C19 C20 120.1(9) . .
C18 C19 H19 119.9 . .
C20 C19 H19 119.9 . .
C19 C20 C15 119.6(8) . .
C19 C20 H20 120.2 . .
C15 C20 H20 120.2 . .
C22 C21 O3 105.8(11) . .
C22 C21 H21A 110.6 . .
O3 C21 H21A 110.6 . .
C22 C21 H21B 110.6 . .
O3 C21 H21B 110.6 . .
H21A C21 H21B 108.7 . .
C21 C22 C23 108.0(13) . .
C21 C22 H22A 110.1 . .
C23 C22 H22A 110.1 . .
C21 C22 H22B 110.1 . .
C23 C22 H22B 110.1 . .
H22A C22 H22B 108.4 . .
C24 C23 C22 101.1(12) . .
C24 C23 H23A 111.5 . .
C22 C23 H23A 111.5 . .
C24 C23 H23B 111.5 . .
C22 C23 H23B 111.5 . .
H23A C23 H23B 109.4 . .
O3 C24 C23 102.1(9) . .
O3 C24 H24A 111.3 . .
C23 C24 H24A 111.3 . .
O3 C24 H24B 111.3 . .
C23 C24 H24B 111.3 . .
H24A C24 H24B 109.2 . .
F2 Sb1 F2 89.8(5) 7 .
F2 Sb1 F1 92.9(4) 7 7
F2 Sb1 F1 88.0(4) . 7
F2 Sb1 F1 88.0(4) 7 .
F2 Sb1 F1 92.9(4) . .
F1 Sb1 F1 178.7(6) 7 .
F2 Sb1 F3 90.8(4) 7 7
F2 Sb1 F3 178.2(4) . 7
F1 Sb1 F3 90.3(4) 7 7
F1 Sb1 F3 88.7(4) . 7
F2 Sb1 F3 178.2(4) 7 .
F2 Sb1 F3 90.8(4) . .
F1 Sb1 F3 88.7(4) 7 .
F1 Sb1 F3 90.3(4) . .
F3 Sb1 F3 88.6(7) 7 .
F6 Sb2 F6 177.1(14) 7 .
F6 Sb2 F5 91.7(10) 7 7
F6 Sb2 F5 88.3(10) . 7
F6 Sb2 F5 88.3(10) 7 .
F6 Sb2 F5 91.7(10) . .
F5 Sb2 F5 178.2(8) 7 .
F6 Sb2 F4 91.5(7) 7 .
F6 Sb2 F4 91.5(7) . .
F5 Sb2 F4 90.9(4) 7 .
F5 Sb2 F4 90.9(4) . .
F6 Sb2 F7 88.5(7) 7 .
F6 Sb2 F7 88.5(7) . .
F5 Sb2 F7 89.1(4) 7 .
F5 Sb2 F7 89.1(4) . .
F4 Sb2 F7 180.0(4) . .

loop_
_geom_bond_atom_site_label_1
_geom_bond_atom_site_label_2
_geom_bond_distance
_geom_bond_site_symmetry_2
Sn1 N1 2.116(8) .
Sn1 N2 2.131(8) .
Sn1 O3 2.312(8) .
O1 C3 1.363(11) .
O1 C5 1.454(13) .
O2 C12 1.360(12) .
O2 C14 1.450(11) .
O3 C21 1.446(12) .
O3 C24 1.478(14) .
N1 C3 1.346(11) .
N1 C4 1.504(12) .
N1 H1 0.9300 .
N2 C12 1.348(10) .
N2 C13 1.464(12) .
C1 C3 1.373(15) .
C1 C12 1.400(14) .
C1 C2 1.509(12) .
C2 H2A 0.9800 .
C2 H2B 0.9800 .
C2 H2C 0.9800 .
C4 C5 1.524(12) .
C4 C6 1.532(15) .
C4 H4 1.0000 .
C5 H5A 0.9900 .
C5 H5B 0.9900 .
C6 C7 1.373(15) .
C6 C11 1.386(16) .
C7 C8 1.397(18) .
C7 H7 0.9500 .
C8 C9 1.38(2) .
C8 H8 0.9500 .
C9 C10 1.317(18) .
C9 H9 0.9500 .
C10 C11 1.403(16) .
C10 H10 0.9500 .
C11 H11 0.9500 .
C13 C15 1.513(12) .
C13 C14 1.543(13) .
C13 H13 1.0000 .
C14 H14A 0.9900 .
C14 H14B 0.9900 .
C15 C16 1.386(12) .
C15 C20 1.396(12) .
C16 C17 1.401(14) .
C16 H16 0.9500 .
C17 C18 1.352(15) .
C17 H17 0.9500 .
C18 C19 1.376(14) .
C18 H18 0.9500 .
C19 C20 1.389(13) .
C19 H19 0.9500 .
C20 H20 0.9500 .
C21 C22 1.36(2) .
C21 H21A 0.9900 .
C21 H21B 0.9900 .
C22 C23 1.54(2) .
C22 H22A 0.9900 .
C22 H22B 0.9900 .
C23 C24 1.521(16) .
C23 H23A 0.9900 .
C23 H23B 0.9900 .
C24 H24A 0.9900 .
C24 H24B 0.9900 .
F1 Sb1 1.844(7) .
F2 Sb1 1.841(6) .
F3 Sb1 1.854(7) .
F4 Sb2 1.818(12) .
F5 Sb2 1.784(9) .
F6 Sb2 1.772(11) .
F7 Sb2 1.898(11) .
Sb1 F2 1.841(6) 7
Sb1 F1 1.844(7) 7
Sb1 F3 1.854(7) 7
Sb2 F6 1.772(11) 7
Sb2 F5 1.784(9) 7
